data_1576706
loop_
_publ_author_name
'Romano-deGea, Jan'
'Sinenko, Irina L.'
'P&#xe2;nzar, Peter M F'
'Neves Vieira, Adriana'
'Frederiksen, Lindsey E. K.'
'Glinkina, Kseniya'
'Fadaei-Tirani, Farzaneh'
'Scopelliti, Rosario'
'Kuttler, Fabien'
'Lau, Kelvin'
'Dyson, Paul J.'

_publ_section_title
;
 Unconventional chalcogen-containing azolylidene metal complexes as
 potential anticancer therapeutics.
;
_journal_issue 8
_journal_name_full 'Chemical science'
_journal_page_first 4296
_journal_page_last 4306
_journal_paper_doi 10.1039/d5sc05555e
_journal_volume 17
_journal_year 2026
_chemical_formula_moiety 'C9 H10 I2 N2 O Pt'
_chemical_formula_sum 'C9 H10 I2 N2 O Pt'
_chemical_formula_weight 611.08
_space_group_crystal_system monoclinic
_space_group_IT_number 14
_space_group_name_Hall '-P 2ybc'
_space_group_name_H-M_alt 'P 1 21/c 1'
_atom_sites_solution_hydrogens geom
_atom_sites_solution_primary dual
_atom_sites_solution_secondary difmap
_audit_creation_date 2024-10-31
_audit_creation_method
;
Olex2 1.5
(compiled 2024.02.16 svn.r378c4104 for OlexSys, GUI svn.r6928)
;
_audit_update_record
;
2024-10-31 deposited with the CCDC.	2025-12-29 downloaded from the CCDC.
;
_cell_angle_alpha 90
_cell_angle_beta 90.089(4)
_cell_angle_gamma 90
_cell_formula_units_Z 8
_cell_length_a 8.8706(3)
_cell_length_b 15.3280(7)
_cell_length_c 19.8300(10)
_cell_measurement_reflns_used 6292
_cell_measurement_temperature 140.00(10)
_cell_measurement_theta_max 74.3220
_cell_measurement_theta_min 4.4400
_cell_volume 2696.3(2)
_computing_cell_refinement 'CrysAlisPro 1.171.43.141a (Rigaku OD, 2024)'
_computing_data_collection 'CrysAlisPro system (CCD 43.137a 64-bit (release 10-09-2024))'
_computing_data_reduction 'CrysAlisPro 1.171.43.141a (Rigaku OD, 2024)'
_computing_molecular_graphics 'Olex2 1.5 (Dolomanov et al., 2009)'
_computing_publication_material 'Olex2 1.5 (Dolomanov et al., 2009)'
_computing_structure_refinement 'ShelXL 2019/3 (Sheldrick, 2015)'
_computing_structure_solution 'ShelXT 2018/2 (Sheldrick, 2015)'
_diffrn_ambient_environment N~2~
_diffrn_ambient_temperature 140.00(10)
_diffrn_detector 'Hybrid Pixel Array Detector'
_diffrn_detector_area_resol_mean 10.0000
_diffrn_detector_type 'HyPix-Arc 150'
_diffrn_measured_fraction_theta_full 0.984
_diffrn_measured_fraction_theta_max 0.939
_diffrn_measurement_details
;
List of Runs (angles in degrees, time in seconds):

  # Type    Start    End  Width  t~exp~   \w     \q     \k     \f   Frames
#--------------------------------------------------------------------------
  1  \w     33.00  68.00   0.50    2.50    --   66.00 -95.00 120.00   70
  2  \w     32.00  67.00   0.50    2.50    --   66.00 -95.00  30.00   70
  3  \w    -72.00 -29.00   0.50    2.50    --  -66.95   0.00-150.00   86
  4  \w   -107.00 -78.00   0.50    2.50    --  -66.95 -15.00-120.00   58
  5  \w    -62.00 -37.00   0.50    2.50    --  -66.95 -15.00-120.00   50
  6  \w     32.00  99.00   0.50    2.50    --   69.35   0.00  60.00  134
  7  \w     34.00  60.00   0.50    2.50    --   69.35 -95.00-180.00   52
  8  \w     33.00  78.00   0.50    2.50    --   69.35 -95.00 -90.00   90
  9  \w     35.00  69.00   0.50    2.50    --   69.35 -95.00   0.00   68
 10  \w     32.00  57.00   0.50    2.50    --   69.35 -95.00 -60.00   50
 11  \w     61.00  95.00   0.50    2.50    --   69.35-125.00 -90.00   68
 12  \w    -72.00 -37.00   0.50    2.50    --  -69.35   0.00 -60.00   70
 13  \w    -64.00 -38.00   0.50    2.50    --  -69.35 125.00  30.00   52
 14  \w    -65.00 -40.00   0.50    2.50    --  -69.35   0.00 150.00   50
 15  \w   -115.00 -42.00   0.50    2.50    --  -74.75 145.00 117.50  146
 16  \w     74.00 105.00   0.50    2.50    --   78.13-125.00-180.00   62
 17  \w     37.00  65.00   0.50    2.50    --   78.13-125.00-180.00   56
 18  \w     47.00 114.00   0.50    2.50    --   78.13  15.00 -90.00  134
 19  \w     37.00  63.00   0.50    2.50    --   78.13-125.00   0.00   52
 20  \w     77.00 104.00   0.50    2.50    --   78.13-125.00 -30.00   54
 21  \w     61.00  86.00   0.50    2.50    --   78.13 -95.00 120.00   50
 22  \w     41.00  81.00   0.50    2.50    --   78.13   0.00-180.00   80
 23  \w     50.00 111.00   0.50    2.50    --   78.13  15.00 120.00  122
 24  \w     79.00 105.00   0.50    2.50    --   78.13-125.00 -60.00   52
 25  \w     47.00  74.00   0.50    2.50    --   78.13 -95.00 -30.00   54
 26  \w     80.00 105.00   0.50    2.50    --   78.13-125.00-120.00   50
;
_diffrn_measurement_device 'four-circle diffractometer'
_diffrn_measurement_device_type 'XtaLAB Synergy R, DW system, HyPix-Arc 150'
_diffrn_measurement_method '\w scans'
_diffrn_orient_matrix_type 'CrysAlisPro convention (1999,Acta A55,543-557)'
_diffrn_orient_matrix_UB_11 -0.0363299000
_diffrn_orient_matrix_UB_12 -0.0971434000
_diffrn_orient_matrix_UB_13 -0.0116726000
_diffrn_orient_matrix_UB_21 -0.1004646000
_diffrn_orient_matrix_UB_22 0.0246521000
_diffrn_orient_matrix_UB_23 -0.0604883000
_diffrn_orient_matrix_UB_31 0.1369551000
_diffrn_orient_matrix_UB_32 -0.0076427000
_diffrn_orient_matrix_UB_33 -0.0473077000
_diffrn_radiation_monochromator mirror
_diffrn_radiation_probe x-ray
_diffrn_radiation_type 'Cu K\a'
_diffrn_radiation_wavelength 1.54184
_diffrn_reflns_av_R_equivalents 0.0826
_diffrn_reflns_av_unetI/netI 0.0755
_diffrn_reflns_Laue_measured_fraction_full 0.984
_diffrn_reflns_Laue_measured_fraction_max 0.939
_diffrn_reflns_limit_h_max 11
_diffrn_reflns_limit_h_min -9
_diffrn_reflns_limit_k_max 18
_diffrn_reflns_limit_k_min -18
_diffrn_reflns_limit_l_max 23
_diffrn_reflns_limit_l_min -24
_diffrn_reflns_number 21502
_diffrn_reflns_point_group_measured_fraction_full 0.984
_diffrn_reflns_point_group_measured_fraction_max 0.939
_diffrn_reflns_theta_full 67.684
_diffrn_reflns_theta_max 74.951
_diffrn_reflns_theta_min 3.645
_diffrn_source 'Rotating-anode X-ray tube'
_diffrn_source_type 'Rigaku (Cu) X-ray Source'
_exptl_absorpt_coefficient_mu 55.266
_exptl_absorpt_correction_T_max 0.224
_exptl_absorpt_correction_T_min 0.063
_exptl_absorpt_correction_type gaussian
_exptl_absorpt_process_details
;
CrysAlisPro 1.171.43.141a (Rigaku Oxford Diffraction, 2024)
Numerical absorption correction based on Gaussian integration over
a multifaceted crystal model.
Empirical absorption correction using spherical harmonics
as implemented in SCALE3 ABSPACK scaling algorithm
;
_exptl_crystal_colour colourless
_exptl_crystal_colour_primary colourless
_exptl_crystal_density_diffrn 3.011
_exptl_crystal_description irregular
_exptl_crystal_F_000 2160
_exptl_crystal_size_max 0.08
_exptl_crystal_size_mid 0.07
_exptl_crystal_size_min 0.05
_refine_diff_density_max 7.408
_refine_diff_density_min -2.558
_refine_diff_density_rms 0.506
_refine_ls_extinction_method none
_refine_ls_goodness_of_fit_ref 1.041
_refine_ls_hydrogen_treatment constr
_refine_ls_matrix_type full
_refine_ls_number_parameters 252
_refine_ls_number_reflns 5212
_refine_ls_number_restraints 283
_refine_ls_restrained_S_all 1.015
_refine_ls_R_factor_all 0.1336
_refine_ls_R_factor_gt 0.0985
_refine_ls_shift/su_max 0.000
_refine_ls_shift/su_mean 0.000
_refine_ls_structure_factor_coef Fsqd
_refine_ls_weighting_details 'w=1/[\s^2^(Fo^2^)+(0.2000P)^2^] where P=(Fo^2^+2Fc^2^)/3'
_refine_ls_weighting_scheme calc
_refine_ls_wR_factor_gt 0.2619
_refine_ls_wR_factor_ref 0.2986
_reflns_Friedel_coverage 0.000
_reflns_number_gt 3379
_reflns_number_total 5212
_reflns_threshold_expression 'I > 2\s(I)'
_cod_data_source_file d5sc05555e2.cif
_cod_data_source_block pp116
_cod_depositor_comments
;
The following automatic conversions were performed:

data item '_exptl_absorpt_correction_type' value 'Gaussian' was
changed to 'gaussian' in accordance with the
/home/data/users/saulius/crontab/automatic-downloads/rss-feeds/RSC/lib/dictionaries/cif_core.dic
dictionary named 'cif_core.dic' version 2.4.2 last updated on
2011-04-26.

Automatic conversion script
Id: cif_fix_values 8170 2020-07-09 18:12:32Z antanas 

 Adding full bibliography for 1576700--1576709.cif.
;
_cod_database_code 1576706
_shelx_shelxl_version_number 2019/3
_audit_contact_author 'Farzaneh Fadaei Tirani'
_chemical_oxdiff_formula 'C9 H10 I2 N2 O Pt'
_chemical_oxdiff_usercomment 'CRYSTALLISED FROM DCM, THF, PENTANE'
_shelx_space_group_comment
;
The symmetry employed for this shelxl refinement is uniquely defined
by the following loop, which should always be used as a source of
symmetry information in preference to the above space-group names.
They are only intended as comments.
;
_shelx_estimated_absorpt_t_max 0.169
_shelx_estimated_absorpt_t_min 0.096
_olex2_refinement_description
;
1. Fixed Uiso
 At 1.2 times of:
  All C(H) groups
 At 1.5 times of:
  All C(H,H,H) groups
2. Restrained distances
 N3-C13
 1.47 with sigma of 0.02
3. Uiso/Uaniso restraints and constraints
N4 \\sim C12 \\sim C10 \\sim C17 \\sim O2 \\sim C16 \\sim N3 \\sim C14 \\sim
C11 \\sim C18 \\sim C15 \\sim C13: within 2A with sigma of 0.005 and sigma for
terminal atoms of 0.01 within 2A
4. Rigid body (RIGU) restrains
 All non-hydrogen atoms
 with sigma for 1-2 distances of 0.001 and sigma for 1-3 distances of 0.001
5.a Aromatic/amide H refined with riding coordinates:
 C2(H2), C3(H3), C5(H5), C6(H6), C7(H7), C8(H8), C9(H9), C18(H18), C17(H17),
 C16(H16), C15(H15), C14(H14), C11(H11), C12(H12)
5.b Fitted pentagon refined as free rotating group:
 C10(O2,C11,C12,N3)
5.c Fitted hexagon refined as free rotating group:
 N4(C18,C17,C16,C15,C14)
5.d Idealised Me refined as rotating group:
 C4(H4A,H4B,H4C), C13(H13A,H13B,H13C)
;
_olex2_submission_special_instructions 'No special instructions were received'
_oxdiff_exptl_absorpt_empirical_details
;
Empirical correction (ABSPACK) includes:
- Absorption correction using spherical harmonics
- Frame scaling
- Detector area scaling
- B-factor correction
;
_oxdiff_exptl_absorpt_empirical_full_max 4.875
_oxdiff_exptl_absorpt_empirical_full_min 0.293

loop_
_space_group_symop_operation_xyz
'x, y, z'
'-x, y+1/2, -z+1/2'
'-x, -y, -z'
'x, -y-1/2, z-1/2'

loop_
_atom_site_label
_atom_site_type_symbol
_atom_site_fract_x
_atom_site_fract_y
_atom_site_fract_z
_atom_site_U_iso_or_equiv
_atom_site_adp_type
_atom_site_occupancy
_atom_site_site_symmetry_order
_atom_site_calc_flag
_atom_site_refinement_flags_posn
_atom_site_refinement_flags_adp
_atom_site_refinement_flags_occupancy
_atom_site_disorder_assembly
_atom_site_disorder_group
Pt1 Pt 0.25373(9) 0.76089(6) 0.51070(6) 0.0602(4) Uani 1 1 d . . . . .
I1 I -0.03504(15) 0.78568(11) 0.52015(10) 0.0699(5) Uani 1 1 d . . . . .
I2 I 0.54266(15) 0.74044(12) 0.49839(10) 0.0755(5) Uani 1 1 d . . . . .
O1 O 0.3474(18) 0.8899(12) 0.6092(9) 0.073(4) Uani 1 1 d . . . . .
N1 N 0.281(2) 0.9582(13) 0.5188(11) 0.069(4) Uani 1 1 d . . . . .
N2 N 0.2155(19) 0.6390(13) 0.4784(11) 0.068(4) Uani 1 1 d . . . . .
C1 C 0.294(2) 0.8802(16) 0.5449(13) 0.063(4) Uani 1 1 d . . . . .
C2 C 0.378(3) 0.9759(18) 0.6166(15) 0.077(6) Uani 1 1 d . . . . .
H2 H 0.425472 0.999156 0.655533 0.093 Uiso 1 1 calc R U . . .
C3 C 0.335(3) 1.0249(18) 0.5648(14) 0.069(4) Uani 1 1 d . . . . .
H3 H 0.339701 1.086396 0.559353 0.083 Uiso 1 1 calc R U . . .
C4 C 0.230(3) 0.9763(15) 0.4523(13) 0.071(5) Uani 1 1 d . . . . .
H4A H 0.133463 0.946647 0.444403 0.106 Uiso 1 1 calc R U . . .
H4B H 0.304487 0.955455 0.419752 0.106 Uiso 1 1 calc R U . . .
H4C H 0.216150 1.039385 0.446940 0.106 Uiso 1 1 calc R U . . .
C5 C 0.135(2) 0.6176(17) 0.4207(14) 0.072(5) Uani 1 1 d . . . . .
H5 H 0.098025 0.663594 0.393248 0.086 Uiso 1 1 calc R U . . .
C6 C 0.107(3) 0.5352(18) 0.4019(16) 0.079(5) Uani 1 1 d . . . . .
H6 H 0.049936 0.523515 0.362494 0.094 Uiso 1 1 calc R U . . .
C7 C 0.163(3) 0.4674(19) 0.4404(16) 0.076(5) Uani 1 1 d . . . . .
H7 H 0.145706 0.408885 0.426904 0.091 Uiso 1 1 calc R U . . .
C8 C 0.248(3) 0.4845(18) 0.5002(17) 0.082(6) Uani 1 1 d . . . . .
H8 H 0.285689 0.438309 0.527312 0.098 Uiso 1 1 calc R U . . .
C9 C 0.271(3) 0.5676(19) 0.5167(17) 0.086(6) Uani 1 1 d . . . . .
H9 H 0.327145 0.579805 0.556353 0.103 Uiso 1 1 calc R U . . .
Pt2 Pt 0.74054(10) 0.51185(8) 0.25595(6) 0.0656(4) Uani 1 1 d . . . . .
I3 I 0.48410(18) 0.50802(12) 0.31854(10) 0.0751(5) Uani 1 1 d . . . . .
I4 I 1.00219(19) 0.51581(15) 0.19751(11) 0.0887(7) Uani 1 1 d . . . . .
N4 N 0.7413(18) 0.6394(12) 0.2636(13) 0.116(6) Uani 1 1 d G U . . .
C18 C 0.794(2) 0.6826(16) 0.3206(10) 0.116(6) Uani 1 1 d G U . . .
H18 H 0.823704 0.650319 0.359222 0.139 Uiso 1 1 calc R U . . .
C17 C 0.802(2) 0.7732(17) 0.3211(11) 0.116(6) Uani 1 1 d G U . . .
H17 H 0.837681 0.802761 0.360083 0.140 Uiso 1 1 calc R U . . .
C16 C 0.7579(19) 0.8205(12) 0.2646(14) 0.118(6) Uani 1 1 d G U . . .
H16 H 0.763604 0.882364 0.264950 0.142 Uiso 1 1 calc R U . . .
C15 C 0.706(2) 0.7772(17) 0.2076(10) 0.119(6) Uani 1 1 d G U . . .
H15 H 0.675549 0.809525 0.168955 0.143 Uiso 1 1 calc R U . . .
C14 C 0.697(2) 0.6867(17) 0.2071(10) 0.118(6) Uani 1 1 d G U . . .
H14 H 0.661572 0.657082 0.168093 0.142 Uiso 1 1 calc R U . . .
C10 C 0.725(3) 0.3776(13) 0.2429(12) 0.132(6) Uani 1 1 d G U . . .
O2 O 0.633(2) 0.3492(16) 0.1884(10) 0.132(6) Uani 1 1 d G U . . .
C11 C 0.643(2) 0.2569(16) 0.1849(11) 0.133(6) Uani 1 1 d G U . . .
H11 H 0.592571 0.220650 0.153103 0.159 Uiso 1 1 calc R U . . .
C12 C 0.740(3) 0.2281(13) 0.2372(13) 0.133(6) Uani 1 1 d G U . . .
H12 H 0.767005 0.169340 0.246518 0.159 Uiso 1 1 calc R U . . .
N3 N 0.791(2) 0.3028(19) 0.2730(9) 0.133(6) Uani 1 1 d DG U . . .
C13 C 0.889(3) 0.316(3) 0.3283(15) 0.137(7) Uani 1 1 d D U . . .
H13A H 0.929803 0.375266 0.326720 0.206 Uiso 1 1 calc R U . . .
H13B H 0.972232 0.273792 0.326068 0.206 Uiso 1 1 calc R U . . .
H13C H 0.833431 0.307567 0.370426 0.206 Uiso 1 1 calc R U . . .

loop_
_atom_site_aniso_label
_atom_site_aniso_U_11
_atom_site_aniso_U_22
_atom_site_aniso_U_33
_atom_site_aniso_U_23
_atom_site_aniso_U_13
_atom_site_aniso_U_12
Pt1 0.0448(5) 0.0613(6) 0.0745(8) 0.0166(5) 0.0108(4) 0.0051(3)
I1 0.0447(7) 0.0747(9) 0.0903(13) 0.0030(8) 0.0094(7) 0.0062(6)
I2 0.0453(7) 0.0811(11) 0.1002(14) 0.0103(9) 0.0143(7) 0.0062(6)
O1 0.079(9) 0.068(6) 0.073(7) 0.001(5) 0.000(6) -0.009(6)
N1 0.075(10) 0.058(6) 0.073(7) 0.001(5) 0.010(6) 0.000(5)
N2 0.052(8) 0.063(6) 0.087(10) 0.001(6) 0.016(6) -0.001(5)
C1 0.059(10) 0.061(5) 0.069(7) 0.003(4) 0.007(6) -0.001(4)
C2 0.085(14) 0.069(7) 0.078(8) -0.002(6) 0.005(8) -0.011(6)
C3 0.068(11) 0.064(5) 0.075(9) -0.004(5) 0.018(7) -0.004(5)
C4 0.087(14) 0.050(10) 0.075(7) 0.005(7) 0.007(7) -0.002(9)
C5 0.055(9) 0.069(7) 0.091(10) -0.004(7) 0.014(7) -0.003(6)
C6 0.072(11) 0.069(8) 0.096(12) -0.004(7) 0.012(8) -0.005(6)
C7 0.056(10) 0.072(8) 0.100(13) 0.003(8) 0.028(8) -0.002(7)
C8 0.073(12) 0.067(6) 0.106(12) 0.009(8) 0.016(9) 0.002(7)
C9 0.082(13) 0.067(7) 0.109(12) 0.008(7) 0.004(10) 0.003(6)
Pt2 0.0591(6) 0.0684(6) 0.0693(8) 0.0182(5) 0.0143(5) 0.0078(4)
I3 0.0635(9) 0.0860(11) 0.0757(12) -0.0032(8) 0.0208(8) 0.0004(7)
I4 0.0610(9) 0.1112(15) 0.0940(15) 0.0297(12) 0.0226(9) 0.0069(8)
N4 0.094(9) 0.089(7) 0.165(15) 0.003(8) 0.051(10) 0.004(6)
C18 0.094(9) 0.089(8) 0.165(15) 0.002(8) 0.053(10) 0.005(6)
C17 0.095(10) 0.089(8) 0.165(15) 0.002(8) 0.052(10) 0.004(6)
C16 0.098(10) 0.090(8) 0.167(15) 0.003(8) 0.049(11) 0.004(7)
C15 0.100(10) 0.089(8) 0.168(15) 0.003(8) 0.047(11) 0.003(6)
C14 0.099(9) 0.089(8) 0.168(15) 0.005(8) 0.049(10) 0.003(6)
C10 0.137(12) 0.100(8) 0.159(15) -0.033(9) 0.069(10) -0.016(7)
O2 0.138(12) 0.100(8) 0.160(15) -0.032(10) 0.068(10) -0.016(8)
C11 0.138(12) 0.100(8) 0.160(15) -0.033(10) 0.067(10) -0.016(8)
C12 0.138(12) 0.101(8) 0.159(15) -0.032(10) 0.068(10) -0.016(8)
N3 0.139(12) 0.102(8) 0.159(15) -0.033(9) 0.067(10) -0.016(8)
C13 0.140(14) 0.110(11) 0.161(16) -0.035(11) 0.065(11) -0.016(10)

loop_
_atom_type_symbol
_atom_type_description
_atom_type_scat_dispersion_real
_atom_type_scat_dispersion_imag
_atom_type_scat_source
C C 0.0181 0.0091 'International Tables Vol C Tables 4.2.6.8 and 6.1.1.4'
H H 0.0000 0.0000 'International Tables Vol C Tables 4.2.6.8 and 6.1.1.4'
N N 0.0311 0.0180 'International Tables Vol C Tables 4.2.6.8 and 6.1.1.4'
O O 0.0492 0.0322 'International Tables Vol C Tables 4.2.6.8 and 6.1.1.4'
I I -0.3257 6.8362 'International Tables Vol C Tables 4.2.6.8 and 6.1.1.4'
Pt Pt -4.5932 6.9264 'International Tables Vol C Tables 4.2.6.8 and 6.1.1.4'

loop_
_exptl_crystal_face_index_h
_exptl_crystal_face_index_k
_exptl_crystal_face_index_l
_exptl_crystal_face_perp_dist
0 0 -1 0.0282
0 0 1 0.0403
0 -1 0 0.0245
0 1 0 0.0320
1 -1 0 0.0346
-1 1 0 0.0319
1 1 2 0.0418
-1 -1 -2 0.0208
1 0 -1 0.0352
-1 0 1 0.0256
0 -1 -2 0.0271
0 1 2 0.0381
1 1 1 0.0371
-1 -1 -1 0.0161
0 1 -1 0.0375
0 -1 1 0.0333

loop_
_geom_angle_atom_site_label_1
_geom_angle_atom_site_label_2
_geom_angle_atom_site_label_3
_geom_angle
_geom_angle_site_symmetry_1
_geom_angle_site_symmetry_3
_geom_angle_publ_flag
I2 Pt1 I1 178.07(7) . . ?
N2 Pt1 I1 89.6(5) . . ?
N2 Pt1 I2 91.4(5) . . ?
C1 Pt1 I1 90.9(6) . . ?
C1 Pt1 I2 88.2(6) . . ?
C1 Pt1 N2 178.5(9) . . ?
C2 O1 C1 106(2) . . ?
C1 N1 C3 111(2) . . ?
C1 N1 C4 125(2) . . ?
C4 N1 C3 123(2) . . ?
C5 N2 Pt1 124.8(18) . . ?
C5 N2 C9 116(2) . . ?
C9 N2 Pt1 119.3(19) . . ?
O1 C1 Pt1 118.8(17) . . ?
N1 C1 Pt1 134(2) . . ?
N1 C1 O1 107(2) . . ?
O1 C2 H2 122.8 . . ?
C3 C2 O1 114(3) . . ?
C3 C2 H2 122.8 . . ?
N1 C3 H3 129.8 . . ?
C2 C3 N1 100(2) . . ?
C2 C3 H3 129.8 . . ?
N1 C4 H4A 109.5 . . ?
N1 C4 H4B 109.5 . . ?
N1 C4 H4C 109.5 . . ?
H4A C4 H4B 109.5 . . ?
H4A C4 H4C 109.5 . . ?
H4B C4 H4C 109.5 . . ?
N2 C5 H5 118.4 . . ?
C6 C5 N2 123(3) . . ?
C6 C5 H5 118.4 . . ?
C5 C6 H6 120.4 . . ?
C5 C6 C7 119(3) . . ?
C7 C6 H6 120.4 . . ?
C6 C7 H7 119.7 . . ?
C6 C7 C8 121(3) . . ?
C8 C7 H7 119.7 . . ?
C7 C8 H8 121.3 . . ?
C9 C8 C7 117(3) . . ?
C9 C8 H8 121.3 . . ?
N2 C9 H9 118.2 . . ?
C8 C9 N2 124(3) . . ?
C8 C9 H9 118.2 . . ?
I3 Pt2 I4 177.92(7) . . ?
N4 Pt2 I3 89.3(4) . . ?
N4 Pt2 I4 90.5(4) . . ?
N4 Pt2 C10 175.5(10) . . ?
C10 Pt2 I3 88.8(5) . . ?
C10 Pt2 I4 91.5(5) . . ?
C18 N4 Pt2 122.7(15) . . ?
C18 N4 C14 120.0 . . ?
C14 N4 Pt2 117.2(15) . . ?
N4 C18 H18 120.0 . . ?
N4 C18 C17 120.0 . . ?
C17 C18 H18 120.0 . . ?
C18 C17 H17 120.0 . . ?
C16 C17 C18 120.0 . . ?
C16 C17 H17 120.0 . . ?
C17 C16 H16 120.0 . . ?
C15 C16 C17 120.0 . . ?
C15 C16 H16 120.0 . . ?
C16 C15 H15 120.0 . . ?
C16 C15 C14 120.0 . . ?
C14 C15 H15 120.0 . . ?
N4 C14 H14 120.0 . . ?
C15 C14 N4 120.0 . . ?
C15 C14 H14 120.0 . . ?
O2 C10 Pt2 115.8(16) . . ?
O2 C10 N3 108.0 . . ?
N3 C10 Pt2 136.1(16) . . ?
C10 O2 C11 108.0 . . ?
O2 C11 H11 126.0 . . ?
C12 C11 O2 108.0 . . ?
C12 C11 H11 126.0 . . ?
C11 C12 H12 126.0 . . ?
N3 C12 C11 108.0 . . ?
N3 C12 H12 126.0 . . ?
C12 N3 C10 108.0 . . ?
C13 N3 C10 118(3) . . ?
C13 N3 C12 134(3) . . ?
N3 C13 H13A 109.5 . . ?
N3 C13 H13B 109.5 . . ?
N3 C13 H13C 109.5 . . ?
H13A C13 H13B 109.5 . . ?
H13A C13 H13C 109.5 . . ?
H13B C13 H13C 109.5 . . ?

loop_
_geom_bond_atom_site_label_1
_geom_bond_atom_site_label_2
_geom_bond_distance
_geom_bond_site_symmetry_2
_geom_bond_publ_flag
Pt1 I1 2.5967(14) . ?
Pt1 I2 2.5939(15) . ?
Pt1 N2 2.00(2) . ?
Pt1 C1 1.98(2) . ?
O1 C1 1.37(3) . ?
O1 C2 1.35(3) . ?
N1 C1 1.31(3) . ?
N1 C3 1.45(3) . ?
N1 C4 1.42(3) . ?
N2 C5 1.38(3) . ?
N2 C9 1.42(3) . ?
C2 H2 0.9500 . ?
C2 C3 1.33(4) . ?
C3 H3 0.9500 . ?
C4 H4A 0.9800 . ?
C4 H4B 0.9800 . ?
C4 H4C 0.9800 . ?
C5 H5 0.9500 . ?
C5 C6 1.34(4) . ?
C6 H6 0.9500 . ?
C6 C7 1.38(4) . ?
C7 H7 0.9500 . ?
C7 C8 1.42(4) . ?
C8 H8 0.9500 . ?
C8 C9 1.33(4) . ?
C9 H9 0.9500 . ?
Pt2 I3 2.5938(17) . ?
Pt2 I4 2.5966(18) . ?
Pt2 N4 1.960(18) . ?
Pt2 C10 2.079(18) . ?
N4 C18 1.3900 . ?
N4 C14 1.3900 . ?
C18 H18 0.9500 . ?
C18 C17 1.3900 . ?
C17 H17 0.9500 . ?
C17 C16 1.3900 . ?
C16 H16 0.9500 . ?
C16 C15 1.3900 . ?
C15 H15 0.9500 . ?
C15 C14 1.3900 . ?
C14 H14 0.9500 . ?
C10 O2 1.4200 . ?
C10 N3 1.4200 . ?
O2 C11 1.4200 . ?
C11 H11 0.9500 . ?
C11 C12 1.4200 . ?
C12 H12 0.9500 . ?
C12 N3 1.4200 . ?
N3 C13 1.411(19) . ?
C13 H13A 0.9800 . ?
C13 H13B 0.9800 . ?
C13 H13C 0.9800 . ?

loop_
_geom_torsion_atom_site_label_1
_geom_torsion_atom_site_label_2
_geom_torsion_atom_site_label_3
_geom_torsion_atom_site_label_4
_geom_torsion
_geom_torsion_site_symmetry_1
_geom_torsion_site_symmetry_2
_geom_torsion_site_symmetry_3
_geom_torsion_site_symmetry_4
_geom_torsion_publ_flag
Pt1 N2 C5 C6 -177.6(18) . . . . ?
Pt1 N2 C9 C8 178(2) . . . . ?
O1 C2 C3 N1 -4(3) . . . . ?
N2 C5 C6 C7 -1(4) . . . . ?
C1 O1 C2 C3 6(3) . . . . ?
C1 N1 C3 C2 0(3) . . . . ?
C2 O1 C1 Pt1 174.2(16) . . . . ?
C2 O1 C1 N1 -6(3) . . . . ?
C3 N1 C1 Pt1 -176.2(17) . . . . ?
C3 N1 C1 O1 3(3) . . . . ?
C4 N1 C1 Pt1 0(4) . . . . ?
C4 N1 C1 O1 179(2) . . . . ?
C4 N1 C3 C2 -176(2) . . . . ?
C5 N2 C9 C8 -1(4) . . . . ?
C5 C6 C7 C8 1(4) . . . . ?
C6 C7 C8 C9 -1(4) . . . . ?
C7 C8 C9 N2 0(4) . . . . ?
C9 N2 C5 C6 1(3) . . . . ?
Pt2 N4 C18 C17 175.2(10) . . . . ?
Pt2 N4 C14 C15 -175.4(10) . . . . ?
Pt2 C10 O2 C11 176.8(14) . . . . ?
Pt2 C10 N3 C12 -175.9(19) . . . . ?
Pt2 C10 N3 C13 3(2) . . . . ?
N4 C18 C17 C16 0.0 . . . . ?
C18 N4 C14 C15 0.0 . . . . ?
C18 C17 C16 C15 0.0 . . . . ?
C17 C16 C15 C14 0.0 . . . . ?
C16 C15 C14 N4 0.0 . . . . ?
C14 N4 C18 C17 0.0 . . . . ?
C10 O2 C11 C12 0.0 . . . . ?
O2 C10 N3 C12 0.0 . . . . ?
O2 C10 N3 C13 179(2) . . . . ?
O2 C11 C12 N3 0.0 . . . . ?
C11 C12 N3 C10 0.0 . . . . ?
C11 C12 N3 C13 -179(3) . . . . ?
N3 C10 O2 C11 0.0 . . . . ?

loop_
_exptl_oxdiff_crystal_face_indexfrac_h
_exptl_oxdiff_crystal_face_indexfrac_k
_exptl_oxdiff_crystal_face_indexfrac_l
_exptl_oxdiff_crystal_face_x
_exptl_oxdiff_crystal_face_y
_exptl_oxdiff_crystal_face_z
0.0000 0.0000 -1.0000 0.0117 0.0605 0.0473
-0.0000 -0.0000 1.0000 -0.0117 -0.0605 -0.0473
-0.0000 -1.0000 -0.0000 0.0971 -0.0247 0.0076
0.0000 1.0000 0.0000 -0.0971 0.0247 -0.0076
1.0000 -0.9999 -0.0000 0.0608 -0.1251 0.1446
-1.0000 0.9999 0.0000 -0.0608 0.1251 -0.1446
1.0000 1.0001 2.0000 -0.1568 -0.1968 0.0347
-1.0000 -1.0001 -2.0000 0.1568 0.1968 -0.0347
1.0000 0.0001 -1.0000 -0.0247 -0.0400 0.1843
-1.0000 -0.0001 1.0000 0.0247 0.0400 -0.1843
0.0000 -1.0000 -2.0000 0.1205 0.0963 0.1023
-0.0000 1.0000 2.0000 -0.1205 -0.0963 -0.1023
1.0000 1.0001 1.0000 -0.1452 -0.1363 0.0820
-1.0000 -1.0001 -1.0000 0.1452 0.1363 -0.0820
0.0000 1.0000 -1.0000 -0.0855 0.0851 0.0397
-0.0000 -1.0000 1.0000 0.0855 -0.0851 -0.0397
